data_1524807
loop_
_publ_author_name
'Lenz, J.'
'Schubert, K.'

_publ_section_title
;
 Ueber einige Leerstellen- und Stapelvarianten der beta-Messing
 Strukturfamilie
;
_journal_name_full 'Zeitschrift fuer Metallkunde'
_journal_page_first 810
_journal_page_last 816
_journal_volume 62
_journal_year 1971
_chemical_formula_sum 'Cu0.7 Zn2'
_space_group_IT_number 174
_symmetry_space_group_name_Hall 'P -6'
_symmetry_space_group_name_H-M 'P -6'
_cell_angle_alpha 90
_cell_angle_beta 90
_cell_angle_gamma 120
_cell_formula_units_Z 1
_cell_length_a 4.275
_cell_length_b 4.275
_cell_length_c 2.59
_cell_volume 40.992
_citation_journal_id_ASTM ZEMTAE
_cod_data_source_file Lenz_ZEMTAE_1971_1653.cif
_cod_data_source_block Cu0.7Zn2
_cod_original_cell_volume 40.99233
_cod_database_code 1524807

loop_
_symmetry_equiv_pos_as_xyz
x,y,z
-x+y,-x,-z
-y,x-y,z
x,y,-z
-x+y,-x,z
-y,x-y,-z

loop_
_atom_site_label
_atom_site_type_symbol
_atom_site_fract_x
_atom_site_fract_y
_atom_site_fract_z
_atom_site_occupancy
_atom_site_U_iso_or_equiv
Zn2 Zn 0.6667 0.3333 0.5 1 0.0
Zn1 Zn 0 0 0 1 0.0
Cu1 Cu 0.3333 0.6667 0.5 0.7 0.0
